data_4112963
loop_
_publ_author_name
'Mark R. Mason'
'Bingxu Song'
'Kristin Kirschbaum'

_publ_contact_author
;
     Professor Mark R. Mason
     Department of Chemistry
     MS 602
     University of Toledo
     Toledo
     OH 43606
     USA
;
_publ_contact_author_email mmason5@uoft02.utoledo.edu
_publ_contact_author_fax '(419) 530-4033'
_publ_contact_author_phone '(419) 530-1532'
_publ_section_title
;
 Remarkable Room-Temperature Insertion of Carbon Monoxide into an
 Aluminum-Carbon Bond of Tri-tert-butylaluminum
;
_journal_name_full 'Journal of the American Chemical Society'
_journal_page_first 11812
_journal_page_last 11813
_journal_paper_doi 10.1021/ja046411n
_journal_volume 126
_journal_year 2004
_chemical_formula_sum 'C26 H54 Al2 O2'
_chemical_formula_weight 452.65
_chemical_name_systematic
; 
 ? 
;
_space_group_IT_number 14
_symmetry_cell_setting monoclinic
_symmetry_space_group_name_Hall '-P 2yn'
_symmetry_space_group_name_H-M 'P 1 21/n 1'
_atom_sites_solution_hydrogens difmap
_atom_sites_solution_primary direct
_atom_sites_solution_secondary difmap
_audit_creation_method SHELXL-97
_cell_angle_alpha 90.00
_cell_angle_beta 90.712(6)
_cell_angle_gamma 90.00
_cell_formula_units_Z 2
_cell_length_a 8.5511(9)
_cell_length_b 11.6180(13)
_cell_length_c 14.657(2)
_cell_measurement_reflns_used 639
_cell_measurement_temperature 120(1)
_cell_measurement_theta_max 17.5
_cell_measurement_theta_min 2.7
_cell_volume 1456.0(3)
_computing_cell_refinement 'Saintplus 6.22'
_computing_data_collection Smart5.57
_computing_data_reduction 'Saintplus 6.22'
_computing_structure_refinement 'SHELXL-97 (Sheldrick, 1997)'
_computing_structure_solution 'SHELXS-97 (Sheldrick, 1990)'
_diffrn_ambient_temperature 120(1)
_diffrn_measured_fraction_theta_full 0.998
_diffrn_measured_fraction_theta_max 0.998
_diffrn_measurement_device_type 'Bruker platform with 1K CCD'
_diffrn_measurement_method \w-scans
_diffrn_radiation_monochromator graphite
_diffrn_radiation_source 'normal focus sealed tube'
_diffrn_radiation_type MoK\a
_diffrn_radiation_wavelength 0.71073
_diffrn_reflns_av_R_equivalents 0.0276
_diffrn_reflns_av_sigmaI/netI 0.0324
_diffrn_reflns_limit_h_max 9
_diffrn_reflns_limit_h_min -10
_diffrn_reflns_limit_k_max 14
_diffrn_reflns_limit_k_min -12
_diffrn_reflns_limit_l_max 18
_diffrn_reflns_limit_l_min -18
_diffrn_reflns_number 8377
_diffrn_reflns_theta_full 26.00
_diffrn_reflns_theta_max 26.00
_diffrn_reflns_theta_min 2.24
_exptl_absorpt_coefficient_mu 0.118
_exptl_absorpt_correction_T_max 1.000
_exptl_absorpt_correction_T_min 0.823
_exptl_absorpt_correction_type empirical
_exptl_absorpt_process_details
;
Sheldrick, G.M. (1996). SADABS, Univ. G\"ottingen. 
;
_exptl_crystal_colour yellow
_exptl_crystal_density_diffrn 1.032
_exptl_crystal_description 'parallel pipet'
_exptl_crystal_F_000 504
_exptl_crystal_size_max 0.40
_exptl_crystal_size_mid 0.30
_exptl_crystal_size_min 0.25
_refine_diff_density_max 0.375
_refine_diff_density_min -0.286
_refine_diff_density_rms 0.052
_refine_ls_extinction_method none
_refine_ls_goodness_of_fit_ref 1.322
_refine_ls_hydrogen_treatment refall
_refine_ls_matrix_type full
_refine_ls_number_parameters 244
_refine_ls_number_reflns 2858
_refine_ls_number_restraints 0
_refine_ls_restrained_S_all 1.322
_refine_ls_R_factor_all 0.0695
_refine_ls_R_factor_gt 0.0612
_refine_ls_shift/su_max 0.000
_refine_ls_shift/su_mean 0.000
_refine_ls_structure_factor_coef Fsqd
_refine_ls_weighting_details 'calc w=1/[\s^2^(Fo^2^)+(0.0253P)^2^+1.3073P] where P=(Fo^2^+2Fc^2^)/3'
_refine_ls_weighting_scheme calc
_refine_ls_wR_factor_gt 0.1156
_refine_ls_wR_factor_ref 0.1186
_reflns_number_gt 2593
_reflns_number_total 2858
_reflns_threshold_expression >2sigma(I)
_cod_data_source_file ja046411nsi20040824_045053.cif
_cod_data_source_block 1
_cod_database_code 4112963

loop_
_symmetry_equiv_pos_as_xyz
'x, y, z'
'-x+1/2, y+1/2, -z+1/2'
'-x, -y, -z'
'x-1/2, -y-1/2, z-1/2'

loop_
_atom_site_label
_atom_site_type_symbol
_atom_site_fract_x
_atom_site_fract_y
_atom_site_fract_z
_atom_site_U_iso_or_equiv
_atom_site_adp_type
_atom_site_occupancy
_atom_site_symmetry_multiplicity
_atom_site_calc_flag
Al1 Al 0.99665(7) 0.66342(5) 0.51709(4) 0.01349(18) Uani 1 1 d
O1 O 0.92250(17) 0.43011(13) 0.57448(10) 0.0168(3) Uani 1 1 d
C1 C 0.9062(2) 0.53275(18) 0.59855(14) 0.0134(4) Uani 1 1 d
C2 C 0.8221(3) 0.54755(19) 0.68920(15) 0.0197(5) Uani 1 1 d
C3 C 1.1894(3) 0.7384(2) 0.56874(16) 0.0200(5) Uani 1 1 d
C4 C 0.8331(3) 0.75725(19) 0.45123(15) 0.0185(5) Uani 1 1 d
C5 C 0.6788(3) 0.4678(2) 0.6932(2) 0.0319(7) Uani 1 1 d
C6 C 0.7693(3) 0.6723(2) 0.70116(18) 0.0266(6) Uani 1 1 d
C7 C 0.9411(4) 0.5157(3) 0.76390(19) 0.0390(7) Uani 1 1 d
C8 C 1.1579(3) 0.8209(2) 0.64823(19) 0.0283(6) Uani 1 1 d
C9 C 1.3057(3) 0.6464(2) 0.60195(19) 0.0273(6) Uani 1 1 d
C10 C 1.2684(3) 0.8076(2) 0.49310(19) 0.0271(6) Uani 1 1 d
C11 C 0.6884(3) 0.6848(2) 0.42916(19) 0.0279(6) Uani 1 1 d
C12 C 0.7831(3) 0.8646(2) 0.50391(19) 0.0305(6) Uani 1 1 d
C13 C 0.8997(3) 0.7993(2) 0.36040(18) 0.0285(6) Uani 1 1 d
H1 H 0.713(3) 0.617(2) 0.3923(18) 0.027(7) Uiso 1 1 d
H2 H 1.263(3) 0.598(2) 0.6534(19) 0.033(7) Uiso 1 1 d
H3 H 1.339(3) 0.594(2) 0.5532(17) 0.022(6) Uiso 1 1 d
H4 H 1.292(3) 0.759(2) 0.4425(19) 0.029(7) Uiso 1 1 d
H5 H 0.730(3) 0.843(2) 0.562(2) 0.034(7) Uiso 1 1 d
H6 H 1.124(3) 0.778(2) 0.7031(19) 0.032(7) Uiso 1 1 d
H7 H 0.640(3) 0.653(2) 0.4838(19) 0.029(7) Uiso 1 1 d
H8 H 0.709(3) 0.911(2) 0.4675(18) 0.029(7) Uiso 1 1 d
H9 H 0.928(4) 0.732(3) 0.320(2) 0.045(9) Uiso 1 1 d
H10 H 0.856(3) 0.728(2) 0.6979(19) 0.036(8) Uiso 1 1 d
H11 H 0.710(3) 0.386(3) 0.6876(18) 0.035(8) Uiso 1 1 d
H12 H 0.726(4) 0.683(3) 0.763(2) 0.047(9) Uiso 1 1 d
H13 H 1.198(3) 0.871(2) 0.4717(19) 0.034(8) Uiso 1 1 d
H14 H 0.688(4) 0.694(2) 0.654(2) 0.041(8) Uiso 1 1 d
H15 H 0.988(4) 0.851(3) 0.3703(19) 0.040(8) Uiso 1 1 d
H16 H 1.398(3) 0.686(2) 0.6271(19) 0.036(8) Uiso 1 1 d
H17 H 1.087(3) 0.883(2) 0.6297(18) 0.031(7) Uiso 1 1 d
H18 H 1.257(4) 0.859(2) 0.6682(19) 0.039(8) Uiso 1 1 d
H19 H 0.874(4) 0.917(3) 0.519(2) 0.041(8) Uiso 1 1 d
H20 H 0.632(4) 0.478(2) 0.753(2) 0.041(8) Uiso 1 1 d
H21 H 0.611(3) 0.732(3) 0.393(2) 0.041(8) Uiso 1 1 d
H22 H 0.901(4) 0.529(3) 0.821(2) 0.051(9) Uiso 1 1 d
H23 H 0.967(4) 0.433(3) 0.762(2) 0.055(10) Uiso 1 1 d
H24 H 0.821(4) 0.844(3) 0.327(2) 0.042(8) Uiso 1 1 d
H25 H 0.607(4) 0.486(3) 0.643(2) 0.050(10) Uiso 1 1 d
H26 H 1.037(4) 0.564(3) 0.760(2) 0.056(10) Uiso 1 1 d
H27 H 1.368(4) 0.843(3) 0.518(2) 0.042(8) Uiso 1 1 d

loop_
_atom_site_aniso_label
_atom_site_aniso_U_11
_atom_site_aniso_U_22
_atom_site_aniso_U_33
_atom_site_aniso_U_23
_atom_site_aniso_U_13
_atom_site_aniso_U_12
Al1 0.0133(3) 0.0131(3) 0.0141(3) -0.0009(3) 0.0012(2) 0.0002(3)
O1 0.0188(8) 0.0165(8) 0.0152(7) -0.0001(6) 0.0037(6) 0.0007(6)
C1 0.0102(10) 0.0158(10) 0.0141(10) -0.0026(9) -0.0038(8) 0.0011(8)
C2 0.0232(12) 0.0210(12) 0.0151(11) -0.0012(9) 0.0055(9) 0.0018(9)
C3 0.0161(11) 0.0217(12) 0.0221(11) -0.0024(9) -0.0010(9) 0.0000(9)
C4 0.0173(11) 0.0196(11) 0.0187(11) 0.0011(9) -0.0007(9) 0.0011(9)
C5 0.0348(15) 0.0254(14) 0.0361(16) -0.0020(12) 0.0216(14) -0.0048(11)
C6 0.0301(14) 0.0215(13) 0.0284(14) -0.0056(11) 0.0127(11) -0.0007(11)
C7 0.0477(18) 0.057(2) 0.0119(13) -0.0006(12) 0.0013(12) 0.0188(16)
C8 0.0233(13) 0.0303(14) 0.0312(14) -0.0110(12) -0.0026(11) -0.0029(11)
C9 0.0210(12) 0.0281(14) 0.0327(14) -0.0030(12) -0.0053(11) 0.0022(10)
C10 0.0233(13) 0.0249(13) 0.0330(14) -0.0018(11) 0.0015(11) -0.0062(10)
C11 0.0221(13) 0.0278(14) 0.0338(15) 0.0047(12) -0.0057(11) -0.0007(10)
C12 0.0369(15) 0.0231(14) 0.0313(15) -0.0008(11) -0.0010(12) 0.0103(11)
C13 0.0274(14) 0.0324(15) 0.0257(13) 0.0093(11) -0.0008(11) 0.0036(11)

loop_
_atom_type_symbol
_atom_type_description
_atom_type_scat_dispersion_real
_atom_type_scat_dispersion_imag
_atom_type_scat_source
C C 0.0033 0.0016 'International Tables Vol C Tables 4.2.6.8 and 6.1.1.4'
H H 0.0000 0.0000 'International Tables Vol C Tables 4.2.6.8 and 6.1.1.4'
O O 0.0106 0.0060 'International Tables Vol C Tables 4.2.6.8 and 6.1.1.4'
Al Al 0.0645 0.0514 'International Tables Vol C Tables 4.2.6.8 and 6.1.1.4'

loop_
_geom_angle_atom_site_label_1
_geom_angle_atom_site_label_2
_geom_angle_atom_site_label_3
_geom_angle
_geom_angle_site_symmetry_1
_geom_angle_site_symmetry_3
O1 Al1 C3 102.38(8) 3_766 .
O1 Al1 C4 103.42(8) 3_766 .
C3 Al1 C4 120.64(10) . .
O1 Al1 C1 97.54(8) 3_766 .
C3 Al1 C1 114.15(9) . .
C4 Al1 C1 114.11(9) . .
C1 O1 Al1 143.21(14) . 3_766
O1 C1 C2 114.04(18) . .
O1 C1 Al1 119.24(15) . .
C2 C1 Al1 126.70(15) . .
C1 C2 C6 110.43(19) . .
C1 C2 C7 106.19(19) . .
C6 C2 C7 110.0(2) . .
C1 C2 C5 110.42(19) . .
C6 C2 C5 109.3(2) . .
C7 C2 C5 110.5(2) . .
C10 C3 C8 107.7(2) . .
C10 C3 C9 107.7(2) . .
C8 C3 C9 108.2(2) . .
C10 C3 Al1 108.82(16) . .
C8 C3 Al1 114.03(16) . .
C9 C3 Al1 110.13(16) . .
C11 C4 C12 109.0(2) . .
C11 C4 C13 107.5(2) . .
C12 C4 C13 106.7(2) . .
C11 C4 Al1 111.08(16) . .
C12 C4 Al1 113.36(16) . .
C13 C4 Al1 108.99(15) . .
C2 C5 H11 110.9(16) . .
C2 C5 H20 107.2(18) . .
H11 C5 H20 108(2) . .
C2 C5 H25 109.8(19) . .
H11 C5 H25 108(2) . .
H20 C5 H25 113(3) . .
C2 C6 H10 113.2(16) . .
C2 C6 H12 109.8(18) . .
H10 C6 H12 105(2) . .
C2 C6 H14 111.0(17) . .
H10 C6 H14 108(2) . .
H12 C6 H14 110(2) . .
C2 C7 H22 111(2) . .
C2 C7 H23 112(2) . .
H22 C7 H23 106(3) . .
C2 C7 H26 111(2) . .
H22 C7 H26 106(3) . .
H23 C7 H26 111(3) . .
C3 C8 H6 110.8(16) . .
C3 C8 H17 111.3(16) . .
H6 C8 H17 114(2) . .
C3 C8 H18 110.1(17) . .
H6 C8 H18 104(2) . .
H17 C8 H18 106(2) . .
C3 C9 H2 112.7(16) . .
C3 C9 H3 113.3(15) . .
H2 C9 H3 108(2) . .
C3 C9 H16 108.1(16) . .
H2 C9 H16 106(2) . .
H3 C9 H16 109(2) . .
C3 C10 H4 110.2(16) . .
C3 C10 H13 110.1(16) . .
H4 C10 H13 109(2) . .
C3 C10 H27 108.8(17) . .
H4 C10 H27 110(2) . .
H13 C10 H27 108(2) . .
C4 C11 H1 112.5(16) . .
C4 C11 H7 112.8(16) . .
H1 C11 H7 104(2) . .
C4 C11 H21 109.7(17) . .
H1 C11 H21 107(2) . .
H7 C11 H21 111(2) . .
C4 C12 H5 110.8(16) . .
C4 C12 H8 110.5(16) . .
H5 C12 H8 108(2) . .
C4 C12 H19 112.8(17) . .
H5 C12 H19 109(2) . .
H8 C12 H19 106(2) . .
C4 C13 H9 110.8(17) . .
C4 C13 H15 111.2(17) . .
H9 C13 H15 112(2) . .
C4 C13 H24 110.1(17) . .
H9 C13 H24 107(2) . .
H15 C13 H24 106(2) . .

loop_
_geom_bond_atom_site_label_1
_geom_bond_atom_site_label_2
_geom_bond_distance
_geom_bond_site_symmetry_2
Al1 O1 1.8662(16) 3_766
Al1 C3 2.004(2) .
Al1 C4 2.011(2) .
Al1 C1 2.086(2) .
O1 C1 1.252(3) .
O1 Al1 1.8662(16) 3_766
C1 C2 1.528(3) .
C2 C6 1.529(3) .
C2 C7 1.531(4) .
C2 C5 1.538(3) .
C3 C10 1.533(3) .
C3 C8 1.535(3) .
C3 C9 1.535(3) .
C4 C11 1.527(3) .
C4 C12 1.531(3) .
C4 C13 1.534(3) .
C5 H11 1.00(3) .
C5 H20 0.98(3) .
C5 H25 0.97(4) .
C6 H10 0.99(3) .
C6 H12 0.99(3) .
C6 H14 1.00(3) .
C7 H22 0.92(3) .
C7 H23 0.99(4) .
C7 H26 1.00(4) .
C8 H6 0.99(3) .
C8 H17 0.98(3) .
C8 H18 0.99(3) .
C9 H2 1.01(3) .
C9 H3 0.99(3) .
C9 H16 0.98(3) .
C10 H4 0.96(3) .
C10 H13 1.00(3) .
C10 H27 1.01(3) .
C11 H1 0.98(3) .
C11 H7 0.98(3) .
C11 H21 1.01(3) .
C12 H5 1.00(3) .
C12 H8 0.98(3) .
C12 H19 1.01(3) .
C13 H9 1.01(3) .
C13 H15 0.97(3) .
C13 H24 0.98(3) .
